data_4112685
loop_
_publ_author_name
'Randy F. Sweis'
'Michael P. Schramm'
'Sergey A. Kozmin'

_publ_contact_author_address
;
Department of Chemistry
The University of Chicago
5735 S. Ellis Ave
Chicago, IL 60637
USA
;
_publ_contact_author_email skozmin@uchicago.edu
_publ_contact_author_name 'Sergey A. Kozmin'
_publ_section_title
;
 Silver-Catalyzed [2 + 2] Cycloadditions of Siloxy Alkynes
;
_journal_name_full 'Journal of the American Chemical Society'
_journal_page_first 7442
_journal_page_last 7443
_journal_paper_doi 10.1021/ja048251l
_journal_volume 126
_journal_year 2004
_chemical_formula_sum 'C28 H40 N2 O4 S Si'
_chemical_formula_weight 528.78
_chemical_name_systematic
; 
 ? 
;
_space_group_IT_number 2
_symmetry_cell_setting triclinic
_symmetry_space_group_name_Hall '-P 1'
_symmetry_space_group_name_H-M 'P -1'
_atom_sites_solution_hydrogens geom
_atom_sites_solution_primary direct
_atom_sites_solution_secondary difmap
_audit_creation_method SHELXL-97
_cell_angle_alpha 81.092(5)
_cell_angle_beta 81.484(6)
_cell_angle_gamma 69.293(5)
_cell_formula_units_Z 2
_cell_length_a 7.857(3)
_cell_length_b 10.517(4)
_cell_length_c 18.996(6)
_cell_measurement_temperature 373(2)
_cell_volume 1443.2(9)
_computing_structure_refinement 'SHELXL-97 (Sheldrick, 1997)'
_computing_structure_solution 'SHELXS-97 (Sheldrick, 1990)'
_diffrn_ambient_temperature 373(2)
_diffrn_measured_fraction_theta_full 0.998
_diffrn_measured_fraction_theta_max 0.998
_diffrn_radiation_monochromator graphite
_diffrn_radiation_source 'fine-focus sealed tube'
_diffrn_radiation_type MoK\a
_diffrn_radiation_wavelength 0.71073
_diffrn_reflns_av_R_equivalents 0.0303
_diffrn_reflns_av_sigmaI/netI 0.0262
_diffrn_reflns_limit_h_max 9
_diffrn_reflns_limit_h_min -9
_diffrn_reflns_limit_k_max 12
_diffrn_reflns_limit_k_min -12
_diffrn_reflns_limit_l_max 22
_diffrn_reflns_limit_l_min -22
_diffrn_reflns_number 14069
_diffrn_reflns_theta_full 25.03
_diffrn_reflns_theta_max 25.03
_diffrn_reflns_theta_min 2.08
_exptl_absorpt_coefficient_mu 0.188
_exptl_absorpt_correction_T_max 0.98
_exptl_absorpt_correction_T_min 0.70
_exptl_absorpt_correction_type empirical
_exptl_crystal_density_diffrn 1.208
_exptl_crystal_F_000 560
_exptl_crystal_size_max 0.60
_exptl_crystal_size_mid 0.40
_exptl_crystal_size_min 0.10
_refine_diff_density_max 0.741
_refine_diff_density_min -0.550
_refine_diff_density_rms 0.071
_refine_ls_extinction_method none
_refine_ls_goodness_of_fit_ref 1.082
_refine_ls_hydrogen_treatment mixed
_refine_ls_matrix_type full
_refine_ls_number_parameters 334
_refine_ls_number_reflns 5106
_refine_ls_number_restraints 0
_refine_ls_restrained_S_all 1.082
_refine_ls_R_factor_all 0.0554
_refine_ls_R_factor_gt 0.0534
_refine_ls_shift/su_max 0.002
_refine_ls_shift/su_mean 0.000
_refine_ls_structure_factor_coef Fsqd
_refine_ls_weighting_details 'calc w=1/[\s^2^(Fo^2^)+(0.0800P)^2^+1.3635P] where P=(Fo^2^+2Fc^2^)/3'
_refine_ls_weighting_scheme calc
_refine_ls_wR_factor_gt 0.1450
_refine_ls_wR_factor_ref 0.1469
_reflns_number_gt 4868
_reflns_number_total 5106
_reflns_threshold_expression >2sigma(I)
_cod_data_source_file ja048251l.cif
_cod_data_source_block mike17s
_cod_database_code 4112685

loop_
_symmetry_equiv_pos_as_xyz
'x, y, z'
'-x, -y, -z'

loop_
_atom_site_label
_atom_site_type_symbol
_atom_site_fract_x
_atom_site_fract_y
_atom_site_fract_z
_atom_site_U_iso_or_equiv
_atom_site_adp_type
_atom_site_occupancy
_atom_site_symmetry_multiplicity
_atom_site_calc_flag
_atom_site_refinement_flags
C1 C 1.2667(3) 0.0204(2) 0.74392(12) 0.0215(5) Uani 1 1 d .
C2 C 1.0905(3) 0.0916(2) 0.73585(12) 0.0201(5) Uani 1 1 d .
C3 C 1.0387(3) 0.1322(2) 0.81119(12) 0.0203(5) Uani 1 1 d .
H3A H 1.0072 0.2307 0.8125 0.024 Uiso 1 1 calc R
C4 C 1.2459(3) 0.0507(2) 0.82067(12) 0.0235(5) Uani 1 1 d .
H4A H 1.3146 0.1069 0.8286 0.028 Uiso 1 1 calc R
H4B H 1.2664 -0.0296 0.8556 0.028 Uiso 1 1 calc R
C5 C 1.4267(3) -0.0590(2) 0.70084(12) 0.0230(5) Uani 1 1 d .
C6 C 1.4188(3) -0.0790(3) 0.63057(14) 0.0301(5) Uani 1 1 d .
H6A H 1.3087 -0.0412 0.6101 0.036 Uiso 1 1 calc R
C7 C 1.5743(4) -0.1550(3) 0.59132(15) 0.0377(6) Uani 1 1 d .
H7A H 1.5682 -0.1687 0.5447 0.045 Uiso 1 1 calc R
C8 C 1.7399(4) -0.2113(3) 0.62119(16) 0.0387(6) Uani 1 1 d .
H8A H 1.8446 -0.2611 0.5943 0.046 Uiso 1 1 calc R
C9 C 1.7487(3) -0.1930(3) 0.69065(15) 0.0343(6) Uani 1 1 d .
H9A H 1.8589 -0.2315 0.7109 0.041 Uiso 1 1 calc R
C10 C 1.5937(3) -0.1174(2) 0.73014(14) 0.0274(5) Uani 1 1 d .
H10A H 1.6006 -0.1052 0.7770 0.033 Uiso 1 1 calc R
C11 C 0.9109(3) 0.0743(2) 0.86094(12) 0.0198(5) Uani 1 1 d .
C12 C 0.9367(3) -0.0741(2) 0.86189(13) 0.0275(5) Uani 1 1 d .
H12A H 0.8459 -0.0969 0.8959 0.041 Uiso 1 1 calc R
H12B H 1.0563 -0.1288 0.8752 0.041 Uiso 1 1 calc R
H12C H 0.9243 -0.0916 0.8151 0.041 Uiso 1 1 calc R
C13 C 0.3618(3) 0.3114(2) 0.95993(12) 0.0197(5) Uani 1 1 d .
C14 C 0.3704(3) 0.4363(2) 0.92625(13) 0.0252(5) Uani 1 1 d .
H14A H 0.4742 0.4590 0.9270 0.030 Uiso 1 1 calc R
C15 C 0.2257(3) 0.5259(2) 0.89199(14) 0.0279(5) Uani 1 1 d .
H15A H 0.2321 0.6091 0.8690 0.033 Uiso 1 1 calc R
C16 C 0.0685(3) 0.4933(2) 0.89137(12) 0.0224(5) Uani 1 1 d .
C17 C 0.0587(3) 0.3684(2) 0.92562(12) 0.0225(5) Uani 1 1 d .
H17A H -0.0462 0.3465 0.9260 0.027 Uiso 1 1 calc R
C18 C 0.2061(3) 0.2779(2) 0.95892(12) 0.0223(5) Uani 1 1 d .
H18A H 0.2015 0.1936 0.9809 0.027 Uiso 1 1 calc R
C19 C -0.2375(3) 0.5646(3) 0.86197(14) 0.0290(5) Uani 1 1 d .
H19A H -0.3234 0.6393 0.8358 0.044 Uiso 1 1 calc R
H19B H -0.2856 0.5565 0.9113 0.044 Uiso 1 1 calc R
H19C H -0.2170 0.4814 0.8420 0.044 Uiso 1 1 calc R
C20 C 0.9943(3) 0.3838(2) 0.61956(13) 0.0291(5) Uani 1 1 d .
H20A H 0.9234 0.4629 0.5889 0.035 Uiso 1 1 calc R
C21 C 0.7888(6) 0.2211(3) 0.56478(18) 0.0636(11) Uani 1 1 d .
C22 C 0.6582(3) 0.3432(2) 0.71331(14) 0.0281(5) Uani 1 1 d .
H22A H 0.7124 0.3558 0.7539 0.034 Uiso 1 1 calc R
C23 C 0.5474(3) 0.2490(3) 0.74330(15) 0.0328(6) Uani 1 1 d .
H23A H 0.4499 0.2935 0.7775 0.049 Uiso 1 1 calc R
H23B H 0.6258 0.1653 0.7662 0.049 Uiso 1 1 calc R
H23C H 0.4971 0.2292 0.7049 0.049 Uiso 1 1 calc R
C24 C 0.5317(4) 0.4849(3) 0.68639(19) 0.0456(7) Uani 1 1 d .
H24A H 0.4344 0.5183 0.7231 0.068 Uiso 1 1 calc R
H24B H 0.4813 0.4790 0.6445 0.068 Uiso 1 1 calc R
H24C H 0.6000 0.5465 0.6748 0.068 Uiso 1 1 calc R
C25 C 1.1737(4) 0.3131(3) 0.57483(17) 0.0453(7) Uani 1 1 d .
H25A H 1.2428 0.3740 0.5623 0.068 Uiso 1 1 calc R
H25B H 1.1465 0.2894 0.5320 0.068 Uiso 1 1 calc R
H25C H 1.2438 0.2316 0.6022 0.068 Uiso 1 1 calc R
C26 C 1.0352(3) 0.4387(3) 0.68239(14) 0.0308(6) Uani 1 1 d .
H26A H 1.1069 0.4965 0.6650 0.046 Uiso 1 1 calc R
H26B H 1.1019 0.3637 0.7144 0.046 Uiso 1 1 calc R
H26C H 0.9224 0.4905 0.7074 0.046 Uiso 1 1 calc R
C27 C 0.7240(7) 0.3413(3) 0.5073(2) 0.0714(13) Uani 1 1 d .
H27A H 0.6927 0.3103 0.4677 0.107 Uiso 1 1 calc R
H27B H 0.8200 0.3787 0.4912 0.107 Uiso 1 1 calc R
H27C H 0.6185 0.4105 0.5270 0.107 Uiso 1 1 calc R
C28A C 0.8942(8) 0.0915(5) 0.5376(3) 0.0343(12) Uani 0.50 1 d P
C28B C 0.7041(8) 0.1319(6) 0.5706(3) 0.0395(13) Uani 0.50 1 d P
N1 N 0.7961(2) 0.15546(18) 0.90296(10) 0.0204(4) Uani 1 1 d .
N2 N 0.6917(2) 0.09490(19) 0.95452(10) 0.0212(4) Uani 1 1 d .
H2A H 0.7056 0.0094 0.9580 0.025 Uiso 1 1 calc R
O1 O 0.9876(2) 0.11577(16) 0.68120(8) 0.0228(4) Uani 1 1 d .
O2 O 0.6325(2) 0.27746(16) 1.03185(9) 0.0248(4) Uani 1 1 d .
O3 O 0.4685(2) 0.11003(16) 1.05809(8) 0.0223(3) Uani 1 1 d .
O4 O -0.0686(2) 0.58965(17) 0.85711(9) 0.0290(4) Uani 1 1 d .
S1 S 0.54169(7) 0.19908(5) 1.00746(3) 0.01902(17) Uani 1 1 d .
Si2 Si 0.85400(9) 0.26816(6) 0.64540(3) 0.02370(18) Uani 1 1 d .

loop_
_atom_site_aniso_label
_atom_site_aniso_U_11
_atom_site_aniso_U_22
_atom_site_aniso_U_33
_atom_site_aniso_U_23
_atom_site_aniso_U_13
_atom_site_aniso_U_12
C1 0.0237(11) 0.0192(11) 0.0234(11) -0.0013(9) -0.0016(9) -0.0102(9)
C2 0.0241(11) 0.0170(10) 0.0212(11) -0.0006(8) -0.0022(9) -0.0103(9)
C3 0.0205(11) 0.0201(11) 0.0225(11) -0.0029(9) -0.0010(9) -0.0099(9)
C4 0.0203(11) 0.0273(12) 0.0243(12) -0.0026(9) -0.0018(9) -0.0100(9)
C5 0.0245(12) 0.0176(11) 0.0284(12) -0.0029(9) 0.0002(9) -0.0101(9)
C6 0.0249(12) 0.0327(13) 0.0317(13) -0.0080(10) -0.0016(10) -0.0072(10)
C7 0.0342(14) 0.0438(16) 0.0344(14) -0.0189(12) 0.0022(11) -0.0085(12)
C8 0.0268(13) 0.0375(15) 0.0474(16) -0.0177(12) 0.0038(12) -0.0034(11)
C9 0.0224(12) 0.0299(14) 0.0489(16) -0.0101(12) -0.0063(11) -0.0032(11)
C10 0.0264(12) 0.0232(12) 0.0331(13) -0.0053(10) -0.0047(10) -0.0075(10)
C11 0.0195(11) 0.0182(11) 0.0231(11) -0.0023(9) -0.0022(9) -0.0082(9)
C12 0.0280(12) 0.0203(12) 0.0338(13) -0.0071(10) 0.0082(10) -0.0105(10)
C13 0.0208(11) 0.0198(11) 0.0210(11) -0.0075(9) 0.0023(8) -0.0093(9)
C14 0.0230(12) 0.0213(11) 0.0358(13) -0.0049(10) 0.0009(10) -0.0138(10)
C15 0.0297(13) 0.0181(11) 0.0384(14) 0.0002(10) 0.0003(10) -0.0140(10)
C16 0.0231(11) 0.0203(11) 0.0235(11) -0.0057(9) 0.0004(9) -0.0066(9)
C17 0.0232(11) 0.0234(11) 0.0265(12) -0.0063(9) 0.0004(9) -0.0145(9)
C18 0.0271(12) 0.0200(11) 0.0247(11) -0.0024(9) -0.0004(9) -0.0147(10)
C19 0.0217(12) 0.0296(13) 0.0360(13) -0.0070(10) -0.0031(10) -0.0074(10)
C20 0.0295(13) 0.0217(12) 0.0303(13) 0.0017(10) 0.0029(10) -0.0059(10)
C21 0.109(3) 0.0281(15) 0.0495(19) -0.0068(14) -0.053(2) 0.0001(17)
C22 0.0209(11) 0.0248(12) 0.0415(14) -0.0075(10) -0.0037(10) -0.0095(10)
C23 0.0256(12) 0.0326(14) 0.0441(15) -0.0071(11) -0.0007(11) -0.0145(11)
C24 0.0263(14) 0.0269(14) 0.077(2) -0.0036(14) 0.0018(14) -0.0046(11)
C25 0.0447(17) 0.0371(15) 0.0460(17) -0.0049(13) 0.0174(13) -0.0126(13)
C26 0.0248(12) 0.0269(13) 0.0414(14) -0.0007(11) 0.0013(10) -0.0128(10)
C27 0.119(3) 0.0368(18) 0.057(2) 0.0002(16) -0.059(2) -0.0073(19)
C28A 0.041(3) 0.028(3) 0.031(3) -0.011(2) -0.008(2) -0.004(2)
C28B 0.046(3) 0.046(3) 0.041(3) -0.005(2) -0.010(2) -0.031(3)
N1 0.0194(9) 0.0201(9) 0.0242(10) -0.0019(8) 0.0008(7) -0.0112(8)
N2 0.0228(10) 0.0156(9) 0.0269(10) -0.0043(7) 0.0031(8) -0.0099(8)
O1 0.0243(8) 0.0215(8) 0.0240(8) -0.0035(6) -0.0044(6) -0.0083(7)
O2 0.0238(8) 0.0245(8) 0.0316(9) -0.0098(7) -0.0017(7) -0.0128(7)
O3 0.0229(8) 0.0230(8) 0.0234(8) -0.0032(6) 0.0004(6) -0.0115(7)
O4 0.0236(8) 0.0235(9) 0.0400(10) 0.0002(7) -0.0042(7) -0.0092(7)
S1 0.0191(3) 0.0182(3) 0.0228(3) -0.0054(2) 0.0005(2) -0.0096(2)
Si2 0.0238(3) 0.0202(3) 0.0266(4) -0.0036(3) -0.0060(3) -0.0051(3)

loop_
_atom_type_symbol
_atom_type_description
_atom_type_scat_dispersion_real
_atom_type_scat_dispersion_imag
_atom_type_scat_source
C C 0.0033 0.0016 'International Tables Vol C Tables 4.2.6.8 and 6.1.1.4'
H H 0.0000 0.0000 'International Tables Vol C Tables 4.2.6.8 and 6.1.1.4'
N N 0.0061 0.0033 'International Tables Vol C Tables 4.2.6.8 and 6.1.1.4'
O O 0.0106 0.0060 'International Tables Vol C Tables 4.2.6.8 and 6.1.1.4'
Si Si 0.0817 0.0704 'International Tables Vol C Tables 4.2.6.8 and 6.1.1.4'
S S 0.1246 0.1234 'International Tables Vol C Tables 4.2.6.8 and 6.1.1.4'

loop_
_geom_angle_atom_site_label_1
_geom_angle_atom_site_label_2
_geom_angle_atom_site_label_3
_geom_angle
C2 C1 C5 137.4(2)
C2 C1 C4 92.60(18)
C5 C1 C4 130.0(2)
C1 C2 O1 133.1(2)
C1 C2 C3 96.20(18)
O1 C2 C3 130.59(19)
C11 C3 C2 118.90(18)
C11 C3 C4 113.25(18)
C2 C3 C4 84.06(16)
C1 C4 C3 87.13(17)
C10 C5 C6 118.6(2)
C10 C5 C1 119.4(2)
C6 C5 C1 121.9(2)
C7 C6 C5 120.1(2)
C6 C7 C8 120.4(2)
C9 C8 C7 119.9(2)
C8 C9 C10 120.0(2)
C9 C10 C5 121.0(2)
N1 C11 C3 115.92(19)
N1 C11 C12 125.4(2)
C3 C11 C12 118.46(19)
C14 C13 C18 119.9(2)
C14 C13 S1 120.32(17)
C18 C13 S1 119.68(17)
C15 C14 C13 119.9(2)
C14 C15 C16 120.4(2)
O4 C16 C17 124.1(2)
O4 C16 C15 116.0(2)
C17 C16 C15 119.9(2)
C18 C17 C16 119.3(2)
C17 C18 C13 120.6(2)
C26 C20 C25 109.8(2)
C26 C20 Si2 114.44(17)
C25 C20 Si2 111.02(18)
C28B C21 C28A 64.1(4)
C28B C21 C27 114.1(4)
C28A C21 C27 114.9(3)
C28B C21 Si2 121.4(4)
C28A C21 Si2 120.0(3)
C27 C21 Si2 113.7(2)
C24 C22 C23 110.5(2)
C24 C22 Si2 112.97(19)
C23 C22 Si2 113.83(17)
C11 N1 N2 114.93(18)
N1 N2 S1 115.09(14)
C2 O1 Si2 127.20(14)
C16 O4 C19 117.04(18)
O2 S1 O3 119.89(10)
O2 S1 N2 107.27(10)
O3 S1 N2 103.51(10)
O2 S1 C13 108.41(10)
O3 S1 C13 107.32(10)
N2 S1 C13 110.19(10)
O1 Si2 C21 101.78(11)
O1 Si2 C22 109.07(10)
C21 Si2 C22 115.05(16)
O1 Si2 C20 108.75(10)
C21 Si2 C20 111.55(16)
C22 Si2 C20 110.17(11)

loop_
_geom_bond_atom_site_label_1
_geom_bond_atom_site_label_2
_geom_bond_distance
C1 C2 1.339(3)
C1 C5 1.453(3)
C1 C4 1.513(3)
C2 O1 1.348(3)
C2 C3 1.513(3)
C3 C11 1.498(3)
C3 C4 1.572(3)
C5 C10 1.396(3)
C5 C6 1.397(3)
C6 C7 1.383(4)
C7 C8 1.391(4)
C8 C9 1.377(4)
C9 C10 1.381(4)
C11 N1 1.277(3)
C11 C12 1.499(3)
C13 C14 1.389(3)
C13 C18 1.391(3)
C13 S1 1.754(2)
C14 C15 1.370(3)
C15 C16 1.396(3)
C16 O4 1.358(3)
C16 C17 1.395(3)
C17 C18 1.378(3)
C19 O4 1.429(3)
C20 C26 1.523(4)
C20 C25 1.536(4)
C20 Si2 1.882(3)
C21 C28B 1.312(7)
C21 C28A 1.450(6)
C21 C27 1.527(4)
C21 Si2 1.871(3)
C22 C24 1.529(4)
C22 C23 1.534(3)
C22 Si2 1.877(3)
N1 N2 1.406(3)
N2 S1 1.6364(19)
O1 Si2 1.6784(17)
O2 S1 1.4269(16)
O3 S1 1.4391(16)

loop_
_geom_torsion_atom_site_label_1
_geom_torsion_atom_site_label_2
_geom_torsion_atom_site_label_3
_geom_torsion_atom_site_label_4
_geom_torsion
C5 C1 C2 O1 1.6(5)
C4 C1 C2 O1 -178.1(2)
C5 C1 C2 C3 178.9(3)
C4 C1 C2 C3 -0.83(18)
C1 C2 C3 C11 -112.5(2)
O1 C2 C3 C11 64.9(3)
C1 C2 C3 C4 0.80(17)
O1 C2 C3 C4 178.2(2)
C2 C1 C4 C3 0.80(17)
C5 C1 C4 C3 -178.9(2)
C11 C3 C4 C1 118.25(19)
C2 C3 C4 C1 -0.71(15)
C2 C1 C5 C10 178.7(3)
C4 C1 C5 C10 -1.7(4)
C2 C1 C5 C6 -1.3(4)
C4 C1 C5 C6 178.3(2)
C10 C5 C6 C7 -0.2(4)
C1 C5 C6 C7 179.8(2)
C5 C6 C7 C8 -0.5(4)
C6 C7 C8 C9 1.0(4)
C7 C8 C9 C10 -0.9(4)
C8 C9 C10 C5 0.2(4)
C6 C5 C10 C9 0.3(4)
C1 C5 C10 C9 -179.7(2)
C2 C3 C11 N1 -142.6(2)
C4 C3 C11 N1 121.2(2)
C2 C3 C11 C12 42.2(3)
C4 C3 C11 C12 -54.0(3)
C18 C13 C14 C15 -0.2(3)
S1 C13 C14 C15 -177.06(18)
C13 C14 C15 C16 0.7(4)
C14 C15 C16 O4 178.9(2)
C14 C15 C16 C17 -0.2(4)
O4 C16 C17 C18 -179.9(2)
C15 C16 C17 C18 -0.9(3)
C16 C17 C18 C13 1.4(3)
C14 C13 C18 C17 -0.9(3)
S1 C13 C18 C17 175.99(17)
C3 C11 N1 N2 -173.19(17)
C12 C11 N1 N2 1.6(3)
C11 N1 N2 S1 -178.86(16)
C1 C2 O1 Si2 -128.4(2)
C3 C2 O1 Si2 55.2(3)
C17 C16 O4 C19 5.3(3)
C15 C16 O4 C19 -173.8(2)
N1 N2 S1 O2 -47.01(18)
N1 N2 S1 O3 -174.71(14)
N1 N2 S1 C13 70.80(17)
C14 C13 S1 O2 26.6(2)
C18 C13 S1 O2 -150.32(18)
C14 C13 S1 O3 157.43(18)
C18 C13 S1 O3 -19.5(2)
C14 C13 S1 N2 -90.5(2)
C18 C13 S1 N2 92.57(19)
C2 O1 Si2 C21 171.3(2)
C2 O1 Si2 C22 -66.7(2)
C2 O1 Si2 C20 53.4(2)
C28B C21 Si2 O1 58.3(4)
C28A C21 Si2 O1 -17.9(4)
C27 C21 Si2 O1 -159.5(3)
C28B C21 Si2 C22 -59.5(4)
C28A C21 Si2 C22 -135.6(4)
C27 C21 Si2 C22 82.7(4)
C28B C21 Si2 C20 174.1(4)
C28A C21 Si2 C20 97.9(4)
C27 C21 Si2 C20 -43.7(4)
C24 C22 Si2 O1 178.10(17)
C23 C22 Si2 O1 -54.8(2)
C24 C22 Si2 C21 -68.3(2)
C23 C22 Si2 C21 58.8(2)
C24 C22 Si2 C20 58.8(2)
C23 C22 Si2 C20 -174.11(18)
C26 C20 Si2 O1 -74.80(19)
C25 C20 Si2 O1 50.2(2)
C26 C20 Si2 C21 173.75(19)
C25 C20 Si2 C21 -61.2(2)
C26 C20 Si2 C22 44.7(2)
C25 C20 Si2 C22 169.71(19)
